data_7212175
loop_
_publ_author_name
'Standara, Stanislav'
'Malin\'akov\'a, Katerina'
'Marek, Radek'
'Marek, Jarom\'ir'
'Hocek, Michal'
'Vaara, Juha'
'Straka, Michal'

_publ_section_title
;
 Understanding the NMR chemical shifts for 6-halopurines: role of
 structure, solvent and relativistic effects.
;
_journal_issue 19
_journal_name_full 'Physical chemistry chemical physics : PCCP'
_journal_page_first 5126
_journal_page_last 5139
_journal_paper_doi 10.1039/b921383j
_journal_volume 12
_journal_year 2010
_chemical_formula_moiety 'C12 H9 Cl N4'
_chemical_formula_sum 'C12 H9 Cl N4'
_chemical_formula_weight 244.68
_chemical_name_common 9-benzyl-6-chloropurine
_chemical_name_systematic ?
_space_group_IT_number 14
_symmetry_cell_setting monoclinic
_symmetry_space_group_name_Hall '-P 2yn'
_symmetry_space_group_name_H-M 'P 1 21/n 1'
_atom_sites_solution_hydrogens geom
_atom_sites_solution_primary direct
_atom_sites_solution_secondary difmap
_audit_creation_method SHELXL-97
_cell_angle_alpha 90.00
_cell_angle_beta 93.236(8)
_cell_angle_gamma 90.00
_cell_formula_units_Z 4
_cell_length_a 4.9073(4)
_cell_length_b 24.240(2)
_cell_length_c 9.3569(8)
_cell_measurement_reflns_used 5007
_cell_measurement_temperature 120(2)
_cell_measurement_theta_max 28.7555
_cell_measurement_theta_min 3.3125
_cell_volume 1111.26(16)
_computing_structure_refinement 'SHELXL-97 (Sheldrick, 1997)'
_computing_structure_solution 'SHELXS-97 (Sheldrick, 1990)'
_diffrn_ambient_temperature 120(2)
_diffrn_detector_area_resol_mean 8.3611
_diffrn_measured_fraction_theta_full 0.985
_diffrn_measured_fraction_theta_max 0.985
_diffrn_measurement_device_type 'KUMA KM4 + CCD'
_diffrn_measurement_method 'rotation method, \w--scan'
_diffrn_radiation_monochromator graphite
_diffrn_radiation_source 'Enhance (Mo) X-ray Source'
_diffrn_radiation_type MoK\a
_diffrn_radiation_wavelength 0.71069
_diffrn_reflns_av_R_equivalents 0.0779
_diffrn_reflns_av_sigmaI/netI 0.0509
_diffrn_reflns_limit_h_max 5
_diffrn_reflns_limit_h_min -5
_diffrn_reflns_limit_k_max 28
_diffrn_reflns_limit_k_min -28
_diffrn_reflns_limit_l_max 9
_diffrn_reflns_limit_l_min -11
_diffrn_reflns_number 4868
_diffrn_reflns_theta_full 25.00
_diffrn_reflns_theta_max 25.00
_diffrn_reflns_theta_min 2.75
_exptl_absorpt_coefficient_mu 0.324
_exptl_absorpt_correction_type none
_exptl_crystal_colour colourless
_exptl_crystal_density_diffrn 1.463
_exptl_crystal_density_method 'not measured'
_exptl_crystal_description prism
_exptl_crystal_F_000 504
_exptl_crystal_size_max 0.50
_exptl_crystal_size_mid 0.40
_exptl_crystal_size_min 0.25
_refine_diff_density_max 0.390
_refine_diff_density_min -0.378
_refine_diff_density_rms 0.081
_refine_ls_extinction_method none
_refine_ls_goodness_of_fit_ref 1.071
_refine_ls_hydrogen_treatment constr
_refine_ls_matrix_type full
_refine_ls_number_parameters 154
_refine_ls_number_reflns 1927
_refine_ls_number_restraints 0
_refine_ls_restrained_S_all 1.071
_refine_ls_R_factor_all 0.0693
_refine_ls_R_factor_gt 0.0665
_refine_ls_shift/su_max 0.001
_refine_ls_shift/su_mean 0.000
_refine_ls_structure_factor_coef Fsqd
_refine_ls_weighting_details 'calc w=1/[\s^2^(Fo^2^)+(0.0350P)^2^+4.0000P] where P=(Fo^2^+2Fc^2^)/3'
_refine_ls_weighting_scheme calc
_refine_ls_wR_factor_gt 0.1562
_refine_ls_wR_factor_ref 0.1574
_reflns_number_gt 1830
_reflns_number_total 1927
_reflns_threshold_expression >2sigma(I)
_cod_data_source_file b921383j.txt
_cod_data_source_block rm3
_cod_original_sg_symbol_H-M 'P 21/n '
_cod_database_code 7212175

loop_
_symmetry_equiv_pos_as_xyz
'x, y, z'
'-x+1/2, y+1/2, -z+1/2'
'-x, -y, -z'
'x-1/2, -y-1/2, z-1/2'

loop_
_atom_site_label
_atom_site_type_symbol
_atom_site_fract_x
_atom_site_fract_y
_atom_site_fract_z
_atom_site_U_iso_or_equiv
_atom_site_adp_type
_atom_site_occupancy
_atom_site_symmetry_multiplicity
_atom_site_calc_flag
_atom_site_refinement_flags
Cl1 Cl 0.7483(2) 0.64767(4) 0.26898(10) 0.0332(3) Uani 1 1 d .
N1 N 0.3794(6) 0.58998(13) 0.3947(3) 0.0271(7) Uani 1 1 d .
C2 C 0.2421(7) 0.54293(16) 0.4184(3) 0.0258(8) Uani 1 1 d .
H2 H 0.1045 0.5455 0.4856 0.031 Uiso 1 1 calc R
N3 N 0.2736(6) 0.49335(13) 0.3603(3) 0.0229(7) Uani 1 1 d .
C4 C 0.4677(7) 0.49390(14) 0.2647(3) 0.0188(7) Uani 1 1 d .
C5 C 0.6204(7) 0.53970(14) 0.2267(3) 0.0191(7) Uani 1 1 d .
C6 C 0.5682(7) 0.58794(15) 0.2994(4) 0.0236(8) Uani 1 1 d .
N7 N 0.7987(6) 0.52570(12) 0.1231(3) 0.0210(6) Uani 1 1 d .
C8 C 0.7529(7) 0.47321(14) 0.1030(3) 0.0202(7) Uani 1 1 d .
H8 H 0.8477 0.4520 0.0363 0.024 Uiso 1 1 calc R
N9 N 0.5573(5) 0.45073(12) 0.1853(3) 0.0197(6) Uani 1 1 d .
C10 C 0.4526(7) 0.39410(15) 0.1777(4) 0.0264(8) Uani 1 1 d .
H10A H 0.3416 0.3893 0.0869 0.032 Uiso 1 1 calc R
H10B H 0.3319 0.3880 0.2575 0.032 Uiso 1 1 calc R
C11 C 0.6770(7) 0.35147(14) 0.1857(4) 0.0209(7) Uani 1 1 d .
C12 C 0.7937(8) 0.33422(15) 0.3182(4) 0.0265(8) Uani 1 1 d .
H12 H 0.7301 0.3493 0.4040 0.032 Uiso 1 1 calc R
C13 C 1.0007(8) 0.29542(15) 0.3253(4) 0.0288(8) Uani 1 1 d .
H13 H 1.0787 0.2840 0.4158 0.035 Uiso 1 1 calc R
C14 C 1.0950(8) 0.27308(15) 0.2007(4) 0.0303(8) Uani 1 1 d .
H14 H 1.2379 0.2466 0.2057 0.036 Uiso 1 1 calc R
C15 C 0.9795(8) 0.28965(15) 0.0690(4) 0.0289(8) Uani 1 1 d .
H15 H 1.0421 0.2742 -0.0165 0.035 Uiso 1 1 calc R
C16 C 0.7733(7) 0.32867(15) 0.0616(4) 0.0251(8) Uani 1 1 d .
H16 H 0.6965 0.3400 -0.0292 0.030 Uiso 1 1 calc R

loop_
_atom_site_aniso_label
_atom_site_aniso_U_11
_atom_site_aniso_U_22
_atom_site_aniso_U_33
_atom_site_aniso_U_23
_atom_site_aniso_U_13
_atom_site_aniso_U_12
Cl1 0.0378(6) 0.0267(5) 0.0348(5) -0.0012(4) -0.0008(4) 0.0014(4)
N1 0.0256(16) 0.0388(18) 0.0165(14) -0.0019(12) -0.0012(12) 0.0100(13)
C2 0.0207(18) 0.044(2) 0.0132(15) 0.0012(14) 0.0038(13) 0.0114(15)
N3 0.0159(14) 0.0399(18) 0.0132(13) 0.0040(12) 0.0016(11) 0.0043(12)
C4 0.0141(16) 0.0290(18) 0.0130(15) 0.0026(13) -0.0017(12) 0.0029(13)
C5 0.0169(16) 0.0272(17) 0.0133(15) 0.0018(13) 0.0007(12) 0.0049(13)
C6 0.0235(18) 0.0295(19) 0.0173(16) 0.0023(14) -0.0043(14) 0.0064(14)
N7 0.0189(15) 0.0296(16) 0.0146(13) 0.0011(11) 0.0026(11) 0.0029(12)
C8 0.0177(17) 0.0278(18) 0.0153(15) 0.0014(13) 0.0030(13) 0.0016(13)
N9 0.0132(13) 0.0288(15) 0.0174(13) 0.0013(11) 0.0037(11) 0.0004(11)
C10 0.0196(18) 0.0281(19) 0.0318(19) 0.0004(15) 0.0028(15) -0.0004(14)
C11 0.0154(17) 0.0253(18) 0.0224(17) -0.0003(13) 0.0028(13) -0.0044(13)
C12 0.033(2) 0.0272(19) 0.0200(17) 0.0002(14) 0.0049(15) -0.0029(15)
C13 0.032(2) 0.0260(19) 0.0278(19) 0.0048(15) 0.0000(16) -0.0006(15)
C14 0.0229(19) 0.0247(18) 0.043(2) 0.0007(16) 0.0032(16) 0.0010(15)
C15 0.028(2) 0.0292(19) 0.0305(19) -0.0092(15) 0.0103(16) -0.0047(15)
C16 0.0239(19) 0.033(2) 0.0186(16) -0.0022(14) 0.0009(14) -0.0042(15)

loop_
_atom_type_symbol
_atom_type_description
_atom_type_scat_dispersion_real
_atom_type_scat_dispersion_imag
_atom_type_scat_source
C C 0.0033 0.0016 'International Tables Vol C Tables 4.2.6.8 and 6.1.1.4'
H H 0.0000 0.0000 'International Tables Vol C Tables 4.2.6.8 and 6.1.1.4'
N N 0.0061 0.0033 'International Tables Vol C Tables 4.2.6.8 and 6.1.1.4'
Cl Cl 0.1484 0.1585 'International Tables Vol C Tables 4.2.6.8 and 6.1.1.4'

loop_
_geom_angle_atom_site_label_1
_geom_angle_atom_site_label_2
_geom_angle_atom_site_label_3
_geom_angle
C6 N1 C2 117.0(3)
N3 C2 N1 128.7(3)
N3 C2 H2 115.6
N1 C2 H2 115.6
C2 N3 C4 111.5(3)
N3 C4 N9 128.0(3)
N3 C4 C5 126.0(3)
N9 C4 C5 106.0(3)
C6 C5 N7 133.9(3)
C6 C5 C4 115.5(3)
N7 C5 C4 110.6(3)
N1 C6 C5 121.3(3)
N1 C6 Cl1 117.6(3)
C5 C6 Cl1 121.1(3)
C8 N7 C5 103.3(3)
N7 C8 N9 115.2(3)
N7 C8 H8 122.4
N9 C8 H8 122.4
C4 N9 C8 104.9(3)
C4 N9 C10 128.2(3)
C8 N9 C10 126.7(3)
N9 C10 C11 112.7(3)
N9 C10 H10A 109.1
C11 C10 H10A 109.1
N9 C10 H10B 109.1
C11 C10 H10B 109.1
H10A C10 H10B 107.8
C16 C11 C12 118.6(3)
C16 C11 C10 120.8(3)
C12 C11 C10 120.6(3)
C13 C12 C11 120.5(3)
C13 C12 H12 119.7
C11 C12 H12 119.7
C12 C13 C14 120.2(3)
C12 C13 H13 119.9
C14 C13 H13 119.9
C15 C14 C13 119.7(4)
C15 C14 H14 120.2
C13 C14 H14 120.2
C16 C15 C14 120.2(3)
C16 C15 H15 119.9
C14 C15 H15 119.9
C15 C16 C11 120.7(3)
C15 C16 H16 119.6
C11 C16 H16 119.6

loop_
_geom_bond_atom_site_label_1
_geom_bond_atom_site_label_2
_geom_bond_distance
Cl1 C6 1.728(4)
N1 C6 1.323(5)
N1 C2 1.349(5)
C2 N3 1.332(5)
C2 H2 0.9500
N3 C4 1.343(4)
C4 N9 1.370(4)
C4 C5 1.396(5)
C5 C6 1.384(5)
C5 N7 1.385(4)
N7 C8 1.304(4)
C8 N9 1.377(4)
C8 H8 0.9500
N9 C10 1.466(5)
C10 C11 1.509(5)
C10 H10A 0.9900
C10 H10B 0.9900
C11 C16 1.392(5)
C11 C12 1.401(5)
C12 C13 1.383(5)
C12 H12 0.9500
C13 C14 1.388(6)
C13 H13 0.9500
C14 C15 1.387(5)
C14 H14 0.9500
C15 C16 1.384(5)
C15 H15 0.9500
C16 H16 0.9500
